data_4518651
loop_
_publ_author_name
'Yang, Feng'
'Xu, Yuangang'
'Wang, Pengcheng'
'Lin, Qiuhan'
'Lu, Ming'

_publ_section_title
;
 Oxygen-Enriched Metal--Organic Frameworks Based on
 1-(Trinitromethyl)-1H-1,2,4-Triazole-3-Carboxylic Acid and Their Thermal
 Decomposition and Effects on the Decomposition of Ammonium Perchlorate
;
_journal_name_full 'ACS Applied Materials &amp; Interfaces'
_journal_paper_doi 10.1021/acsami.1c03110
_journal_year 2021
_chemical_formula_moiety 'C4 H2 K N5 O6'
_chemical_formula_sum 'C4 H2 K N5 O6'
_chemical_formula_weight 255.21
_space_group_crystal_system monoclinic
_space_group_IT_number 7
_space_group_name_Hall 'P -2yac'
_space_group_name_H-M_alt 'P 1 n 1'
_atom_sites_solution_hydrogens mixed
_audit_creation_method SHELXL-2018/3
_cell_angle_alpha 90
_cell_angle_beta 99.428(3)
_cell_angle_gamma 90
_cell_formula_units_Z 2
_cell_length_a 8.1507(7)
_cell_length_b 5.0435(3)
_cell_length_c 10.4445(8)
_cell_measurement_reflns_used 4580
_cell_measurement_temperature 296(2)
_cell_measurement_theta_max 28.24
_cell_measurement_theta_min 2.96
_cell_volume 423.55(5)
_computing_cell_refinement 'Bruker SAINT'
_computing_data_collection 'Bruker APEX3'
_computing_data_reduction 'Bruker SAINT'
_computing_molecular_graphics 'Bruker SHELXTL'
_computing_publication_material 'Bruker SHELXTL'
_computing_structure_refinement 'SHELXL-2018/3 (Sheldrick, 2018)'
_computing_structure_solution 'SHELXT 2014/5 (Sheldrick, 2014)'
_diffrn_ambient_temperature 296(2)
_diffrn_detector_area_resol_mean 10.42
_diffrn_measured_fraction_theta_full 0.997
_diffrn_measured_fraction_theta_max 0.996
_diffrn_measurement_device_type 'Bruker D8 QUEST PHOTON 100'
_diffrn_measurement_method '\f and \w scans'
_diffrn_radiation_type MoK\a
_diffrn_radiation_wavelength 0.71073
_diffrn_reflns_av_R_equivalents 0.0271
_diffrn_reflns_av_unetI/netI 0.0300
_diffrn_reflns_Laue_measured_fraction_full 0.997
_diffrn_reflns_Laue_measured_fraction_max 0.996
_diffrn_reflns_limit_h_max 10
_diffrn_reflns_limit_h_min -10
_diffrn_reflns_limit_k_max 6
_diffrn_reflns_limit_k_min -6
_diffrn_reflns_limit_l_max 13
_diffrn_reflns_limit_l_min -13
_diffrn_reflns_number 6204
_diffrn_reflns_point_group_measured_fraction_full 0.978
_diffrn_reflns_point_group_measured_fraction_max 0.973
_diffrn_reflns_theta_full 25.242
_diffrn_reflns_theta_max 28.239
_diffrn_reflns_theta_min 2.947
_diffrn_source.source 'Ius 2.0'
_diffrn_source.type microfocus

_exptl_absorpt_coefficient_mu 0.656
_exptl_absorpt_correction_T_max 0.7457
_exptl_absorpt_correction_T_min 0.6728
_exptl_absorpt_correction_type multi-scan
_exptl_absorpt_process_details sadabs
_exptl_crystal_colour colourless
_exptl_crystal_density_diffrn 2.001
_exptl_crystal_description block
_exptl_crystal_F_000 256
_exptl_crystal_size_max 0.220
_exptl_crystal_size_mid 0.200
_exptl_crystal_size_min 0.100
_refine_diff_density_max 0.204
_refine_diff_density_min -0.293
_refine_diff_density_rms 0.069
_refine_ls_abs_structure_details
;
 Flack x determined using 879 quotients [(I+)-(I-)]/[(I+)+(I-)]
 (Parsons, Flack and Wagner, Acta Cryst. B69 (2013) 249-259).
;
_refine_ls_abs_structure_Flack 0.015(16)
_refine_ls_extinction_method none
_refine_ls_goodness_of_fit_ref 1.117
_refine_ls_hydrogen_treatment constr
_refine_ls_matrix_type full
_refine_ls_number_parameters 145
_refine_ls_number_reflns 2039
_refine_ls_number_restraints 2
_refine_ls_restrained_S_all 1.116
_refine_ls_R_factor_all 0.0284
_refine_ls_R_factor_gt 0.0260
_refine_ls_shift/su_max 0.000
_refine_ls_shift/su_mean 0.000
_refine_ls_structure_factor_coef Fsqd
_refine_ls_weighting_details 'w=1/[\s^2^(Fo^2^)+(0.0338P)^2^] where P=(Fo^2^+2Fc^2^)/3'
_refine_ls_weighting_scheme calc
_refine_ls_wR_factor_gt 0.0603
_refine_ls_wR_factor_ref 0.0612
_reflns_Friedel_coverage 0.947
_reflns_Friedel_fraction_full 0.959
_reflns_Friedel_fraction_max 0.949
_reflns_number_gt 1947
_reflns_number_total 2039
_reflns_threshold_expression 'I > 2\s(I)'
_cod_data_source_file am1c03110_si_002.cif
_cod_data_source_block YF033_a
_cod_original_sg_symbol_H-M 'P n'
_cod_database_code 4518651
_shelx_shelxl_version_number 2018/3
_shelx_space_group_comment
;
The symmetry employed for this shelxl refinement is uniquely defined
by the following loop, which should always be used as a source of
symmetry information in preference to the above space-group names.
They are only intended as comments.
;
_shelx_estimated_absorpt_t_min 0.869
_shelx_estimated_absorpt_t_max 0.937

loop_
_space_group_symop_operation_xyz
'x, y, z'
'x+1/2, -y, z+1/2'

loop_
_atom_site_label
_atom_site_type_symbol
_atom_site_fract_x
_atom_site_fract_y
_atom_site_fract_z
_atom_site_U_iso_or_equiv
_atom_site_adp_type
_atom_site_occupancy
_atom_site_site_symmetry_order
_atom_site_calc_flag
_atom_site_refinement_flags_posn
_atom_site_refinement_flags_adp
_atom_site_refinement_flags_occupancy
_atom_site_disorder_assembly
_atom_site_disorder_group
C1 C 0.6295(3) 0.7011(5) 0.6659(2) 0.0266(5) Uani 1 1 d . . . . .
H1 H 0.704380 0.835753 0.655872 0.032 Uiso 1 1 calc R U . . .
C2 C 0.4849(3) 0.4175(4) 0.7411(2) 0.0216(5) Uani 1 1 d . . . . .
C3 C 0.4150(3) 0.2480(4) 0.8355(2) 0.0225(5) Uani 1 1 d . . . . .
C4 C 0.5268(3) 0.6002(4) 0.4335(2) 0.0221(5) Uani 1 1 d . . . . .
K1 K 0.59345(7) 0.77195(10) 0.04808(6) 0.03047(15) Uani 1 1 d . . . . .
N1 N 0.5338(2) 0.5719(4) 0.56703(18) 0.0216(4) Uani 1 1 d . . . . .
N2 N 0.4391(2) 0.3879(4) 0.61569(19) 0.0234(4) Uani 1 1 d . . . . .
N3 N 0.6014(3) 0.6088(4) 0.77807(19) 0.0281(4) Uani 1 1 d . . . . .
N4 N 0.6037(2) 0.4134(4) 0.36990(19) 0.0234(4) Uani 1 1 d . . . . .
N5 N 0.4097(3) 0.7804(4) 0.3683(2) 0.0268(4) Uani 1 1 d . . . . .
O1 O 0.3106(2) 0.0717(3) 0.77673(16) 0.0330(4) Uani 1 1 d . . . . .
H2 H 0.269052 -0.034393 0.831184 0.050 Uiso 1 1 d R U . . .
O2 O 0.4524(3) 0.2715(3) 0.95164(18) 0.0335(4) Uani 1 1 d . . . . .
O3 O 0.3190(3) 0.8903(4) 0.4349(2) 0.0443(5) Uani 1 1 d . . . . .
O4 O 0.4036(3) 0.8256(4) 0.25185(19) 0.0420(5) Uani 1 1 d . . . . .
O5 O 0.6914(3) 0.2407(3) 0.44038(19) 0.0325(4) Uani 1 1 d . . . . .
O6 O 0.5928(3) 0.4063(3) 0.25052(16) 0.0382(5) Uani 1 1 d . . . . .

loop_
_atom_site_aniso_label
_atom_site_aniso_U_11
_atom_site_aniso_U_22
_atom_site_aniso_U_33
_atom_site_aniso_U_23
_atom_site_aniso_U_13
_atom_site_aniso_U_12
C1 0.0304(13) 0.0254(11) 0.0251(13) -0.0024(9) 0.0075(10) -0.0087(9)
C2 0.0244(11) 0.0211(11) 0.0200(10) -0.0003(8) 0.0053(9) -0.0003(8)
C3 0.0232(12) 0.0236(10) 0.0213(11) 0.0024(8) 0.0052(9) 0.0026(8)
C4 0.0273(12) 0.0213(10) 0.0192(10) 0.0014(8) 0.0086(8) 0.0018(8)
K1 0.0344(3) 0.0353(3) 0.0211(2) 0.0040(2) 0.00282(18) 0.0024(2)
N1 0.0267(9) 0.0217(9) 0.0185(9) -0.0016(7) 0.0100(7) -0.0046(7)
N2 0.0278(10) 0.0234(10) 0.0204(10) -0.0009(7) 0.0080(8) -0.0061(8)
N3 0.0330(10) 0.0279(10) 0.0233(10) -0.0021(8) 0.0039(8) -0.0094(8)
N4 0.0299(10) 0.0204(11) 0.0216(10) 0.0009(7) 0.0097(8) 0.0012(8)
N5 0.0279(11) 0.0232(9) 0.0299(11) 0.0002(8) 0.0068(9) 0.0012(8)
O1 0.0424(10) 0.0309(9) 0.0256(10) 0.0066(7) 0.0049(7) -0.0140(7)
O2 0.0424(11) 0.0388(10) 0.0195(9) 0.0039(7) 0.0055(8) -0.0053(7)
O3 0.0432(11) 0.0477(12) 0.0436(12) -0.0080(9) 0.0118(9) 0.0215(9)
O4 0.0467(12) 0.0494(11) 0.0315(10) 0.0173(9) 0.0109(9) 0.0180(10)
O5 0.0434(11) 0.0294(9) 0.0257(10) 0.0032(6) 0.0087(8) 0.0150(7)
O6 0.0652(13) 0.0343(10) 0.0182(9) 0.0018(7) 0.0155(9) 0.0111(9)

loop_
_atom_type_symbol
_atom_type_description
_atom_type_scat_dispersion_real
_atom_type_scat_dispersion_imag
_atom_type_scat_source
C C 0.0033 0.0016 'International Tables Vol C Tables 4.2.6.8 and 6.1.1.4'
H H 0.0000 0.0000 'International Tables Vol C Tables 4.2.6.8 and 6.1.1.4'
N N 0.0061 0.0033 'International Tables Vol C Tables 4.2.6.8 and 6.1.1.4'
O O 0.0106 0.0060 'International Tables Vol C Tables 4.2.6.8 and 6.1.1.4'
K K 0.2009 0.2494 'International Tables Vol C Tables 4.2.6.8 and 6.1.1.4'

loop_
_geom_angle_atom_site_label_1
_geom_angle_atom_site_label_2
_geom_angle_atom_site_label_3
_geom_angle
_geom_angle_site_symmetry_1
_geom_angle_site_symmetry_3
_geom_angle_publ_flag
N3 C1 N1 110.2(2) . . ?
N3 C1 H1 124.9 . . ?
N1 C1 H1 124.9 . . ?
N2 C2 N3 115.75(19) . . ?
N2 C2 C3 121.36(19) . . ?
N3 C2 C3 122.9(2) . . ?
O2 C3 O1 125.0(2) . . ?
O2 C3 C2 123.3(2) . . ?
O1 C3 C2 111.7(2) . . ?
O2 C3 K1 53.65(12) . 1_546 ?
O1 C3 K1 90.11(12) . 1_546 ?
C2 C3 K1 131.62(15) . 1_546 ?
N4 C4 N1 118.02(18) . . ?
N4 C4 N5 122.7(2) . . ?
N1 C4 N5 117.54(19) . . ?
O6 K1 O4 55.24(6) . . ?
O6 K1 O1 68.09(6) . 2_564 ?
O4 K1 O1 71.62(6) . 2_564 ?
O6 K1 O2 68.80(5) . 1_554 ?
O4 K1 O2 96.32(6) . 1_554 ?
O1 K1 O2 133.94(5) 2_564 1_554 ?
O6 K1 O2 142.00(5) . 1_564 ?
O4 K1 O2 86.76(6) . 1_564 ?
O1 K1 O2 102.07(5) 2_564 1_564 ?
O2 K1 O2 121.95(7) 1_554 1_564 ?
O6 K1 O3 140.67(7) . 2_574 ?
O4 K1 O3 135.19(7) . 2_574 ?
O1 K1 O3 80.22(6) 2_564 2_574 ?
O2 K1 O3 127.96(6) 1_554 2_574 ?
O2 K1 O3 65.60(6) 1_564 2_574 ?
O6 K1 N2 75.86(6) . 2_564 ?
O4 K1 N2 118.02(6) . 2_564 ?
O1 K1 N2 55.02(5) 2_564 2_564 ?
O2 K1 N2 99.05(6) 1_554 2_564 ?
O2 K1 N2 130.05(6) 1_564 2_564 ?
O3 K1 N2 66.87(6) 2_574 2_564 ?
O6 K1 N3 122.70(5) . 1_554 ?
O4 K1 N3 147.44(6) . 1_554 ?
O1 K1 N3 140.64(6) 2_564 1_554 ?
O2 K1 N3 59.46(5) 1_554 1_554 ?
O2 K1 N3 88.84(5) 1_564 1_554 ?
O3 K1 N3 70.06(6) 2_574 1_554 ?
N2 K1 N3 89.01(6) 2_564 1_554 ?
O6 K1 O5 96.92(6) . 2_464 ?
O4 K1 O5 67.89(6) . 2_464 ?
O1 K1 O5 137.91(5) 2_564 2_464 ?
O2 K1 O5 62.97(5) 1_554 2_464 ?
O2 K1 O5 65.09(5) 1_564 2_464 ?
O3 K1 O5 122.39(5) 2_574 2_464 ?
N2 K1 O5 162.00(5) 2_564 2_464 ?
N3 K1 O5 81.02(5) 1_554 2_464 ?
O6 K1 C3 153.56(6) . 1_564 ?
O4 K1 C3 101.14(6) . 1_564 ?
O1 K1 C3 119.33(5) 2_564 1_564 ?
O2 K1 C3 106.50(5) 1_554 1_564 ?
O2 K1 C3 19.72(5) 1_564 1_564 ?
O3 K1 C3 63.51(6) 2_574 1_564 ?
N2 K1 C3 130.06(6) 2_564 1_564 ?
N3 K1 C3 69.48(6) 1_554 1_564 ?
O5 K1 C3 59.90(5) 2_464 1_564 ?
C1 N1 N2 109.59(19) . . ?
C1 N1 C4 129.6(2) . . ?
N2 N1 C4 120.78(18) . . ?
C2 N2 N1 102.13(17) . . ?
C2 N2 K1 112.37(14) . 2_465 ?
N1 N2 K1 133.41(13) . 2_465 ?
C1 N3 C2 102.31(19) . . ?
C1 N3 K1 141.94(15) . 1_556 ?
C2 N3 K1 110.18(14) . 1_556 ?
O6 N4 O5 120.11(19) . . ?
O6 N4 C4 123.26(18) . . ?
O5 N4 C4 116.63(19) . . ?
O3 N5 O4 123.1(2) . . ?
O3 N5 C4 116.2(2) . . ?
O4 N5 C4 120.7(2) . . ?
C3 O1 K1 118.17(13) . 2_465 ?
C3 O1 H2 113.3 . . ?
K1 O1 H2 117.1 2_465 . ?
C3 O2 K1 117.18(14) . 1_556 ?
C3 O2 K1 106.63(14) . 1_546 ?
K1 O2 K1 121.95(7) 1_556 1_546 ?
N5 O3 K1 168.10(17) . 2_475 ?
N5 O4 K1 141.64(16) . . ?
N4 O5 K1 129.90(15) . 2_565 ?
N4 O6 K1 137.09(14) . . ?

loop_
_geom_bond_atom_site_label_1
_geom_bond_atom_site_label_2
_geom_bond_distance
_geom_bond_site_symmetry_2
_geom_bond_publ_flag
C1 N3 1.316(3) . ?
C1 N1 1.355(3) . ?
C1 H1 0.9300 . ?
C2 N2 1.310(3) . ?
C2 N3 1.364(3) . ?
C2 C3 1.487(3) . ?
C3 O2 1.207(3) . ?
C3 O1 1.312(3) . ?
C3 K1 3.428(2) 1_546 ?
C4 N4 1.363(3) . ?
C4 N1 1.394(3) . ?
C4 N5 1.410(3) . ?
K1 O6 2.8062(18) . ?
K1 O4 2.842(2) . ?
K1 O1 2.8414(19) 2_564 ?
K1 O2 2.8861(18) 1_554 ?
K1 O2 2.8818(19) 1_564 ?
K1 O3 2.8969(19) 2_574 ?
K1 N2 2.904(2) 2_564 ?
K1 N3 2.949(2) 1_554 ?
K1 O5 3.286(2) 2_464 ?
N1 N2 1.358(3) . ?
N4 O6 1.236(2) . ?
N4 O5 1.280(3) . ?
N5 O3 1.226(3) . ?
N5 O4 1.231(3) . ?
O1 H2 0.8875 . ?

loop_
_geom_hbond_atom_site_label_D
_geom_hbond_atom_site_label_H
_geom_hbond_atom_site_label_A
_geom_hbond_distance_DH
_geom_hbond_distance_HA
_geom_hbond_distance_DA
_geom_hbond_angle_DHA
_geom_hbond_site_symmetry_A
_geom_hbond_publ_flag
O1 H2 O6 0.89 2.43 2.980(2) 120.6 2_455 yes
O1 H2 O5 0.89 1.74 2.625(2) 178.7 2_455 yes
O1 H2 N4 0.89 2.41 3.211(2) 150.2 2_455 yes
C1 H1 O4 0.93 2.45 3.292(3) 149.8 2_575 yes

loop_
_geom_torsion_atom_site_label_1
_geom_torsion_atom_site_label_2
_geom_torsion_atom_site_label_3
_geom_torsion_atom_site_label_4
_geom_torsion
_geom_torsion_site_symmetry_1
_geom_torsion_site_symmetry_2
_geom_torsion_site_symmetry_3
_geom_torsion_site_symmetry_4
_geom_torsion_publ_flag
N2 C2 C3 O2 -179.0(2) . . . . ?
N3 C2 C3 O2 2.1(4) . . . . ?
N2 C2 C3 O1 1.6(3) . . . . ?
N3 C2 C3 O1 -177.32(19) . . . . ?
N2 C2 C3 K1 112.4(2) . . . 1_546 ?
N3 C2 C3 K1 -66.5(3) . . . 1_546 ?
N3 C1 N1 N2 0.0(3) . . . . ?
N3 C1 N1 C4 -178.0(2) . . . . ?
N4 C4 N1 C1 102.8(3) . . . . ?
N5 C4 N1 C1 -91.9(3) . . . . ?
N4 C4 N1 N2 -75.1(3) . . . . ?
N5 C4 N1 N2 90.2(2) . . . . ?
N3 C2 N2 N1 0.6(2) . . . . ?
C3 C2 N2 N1 -178.4(2) . . . . ?
N3 C2 N2 K1 -147.47(16) . . . 2_465 ?
C3 C2 N2 K1 33.6(2) . . . 2_465 ?
C1 N1 N2 C2 -0.4(2) . . . . ?
C4 N1 N2 C2 177.9(2) . . . . ?
C1 N1 N2 K1 137.30(18) . . . 2_465 ?
C4 N1 N2 K1 -44.4(3) . . . 2_465 ?
N1 C1 N3 C2 0.3(3) . . . . ?
N1 C1 N3 K1 -148.1(2) . . . 1_556 ?
N2 C2 N3 C1 -0.6(3) . . . . ?
C3 C2 N3 C1 178.4(2) . . . . ?
N2 C2 N3 K1 159.27(15) . . . 1_556 ?
C3 C2 N3 K1 -21.8(3) . . . 1_556 ?
N1 C4 N4 O6 173.4(2) . . . . ?
N5 C4 N4 O6 8.9(3) . . . . ?
N1 C4 N4 O5 -7.0(3) . . . . ?
N5 C4 N4 O5 -171.5(2) . . . . ?
N4 C4 N5 O3 161.9(2) . . . . ?
N1 C4 N5 O3 -2.6(3) . . . . ?
N4 C4 N5 O4 -19.6(3) . . . . ?
N1 C4 N5 O4 175.8(2) . . . . ?
O2 C3 O1 K1 141.7(2) . . . 2_465 ?
C2 C3 O1 K1 -38.9(2) . . . 2_465 ?
K1 C3 O1 K1 -174.58(9) 1_546 . . 2_465 ?
O1 C3 O2 K1 -160.11(17) . . . 1_556 ?
C2 C3 O2 K1 20.5(3) . . . 1_556 ?
K1 C3 O2 K1 140.73(19) 1_546 . . 1_556 ?
O1 C3 O2 K1 59.2(3) . . . 1_546 ?
C2 C3 O2 K1 -120.21(19) . . . 1_546 ?
O4 N5 O3 K1 -17.1(10) . . . 2_475 ?
C4 N5 O3 K1 161.4(7) . . . 2_475 ?
O3 N5 O4 K1 161.0(2) . . . . ?
C4 N5 O4 K1 -17.4(4) . . . . ?
O6 N4 O5 K1 83.6(2) . . . 2_565 ?
C4 N4 O5 K1 -96.0(2) . . . 2_565 ?
O5 N4 O6 K1 -138.81(19) . . . . ?
C4 N4 O6 K1 40.7(3) . . . . ?
